data_4346061
loop_
_publ_author_name
'Liu, Wei'
'Bao, Xin'
'Li, Jin-Yan'
'Qin, Yu-Lian'
'Chen, Yan-Cong'
'Ni, Zhao-Ping'
'Tong, Ming-Liang'

_publ_section_title
;
 High-temperature spin crossover in two solvent-free coordination polymers
 with unusual high thermal stability.
;
_journal_issue 6
_journal_name_full 'Inorganic chemistry'
_journal_page_first 3006
_journal_page_last 3011
_journal_paper_doi 10.1021/acs.inorgchem.5b00119
_journal_volume 54
_journal_year 2015
_chemical_formula_sum 'C32 H22 Fe N12'
_chemical_formula_weight 630.47
_space_group_IT_number 14
_space_group_name_Hall '-P 2ybc'
_space_group_name_H-M_alt 'P 1 21/c 1'
_symmetry_cell_setting monoclinic
_symmetry_space_group_name_H-M 'P 1 21/c 1'
_atom_sites_solution_hydrogens geom
_atom_sites_solution_primary direct
_atom_sites_solution_secondary difmap
_audit_creation_method SHELXL-97
_cell_angle_alpha 90.00
_cell_angle_beta 98.164(15)
_cell_angle_gamma 90.00
_cell_formula_units_Z 2
_cell_length_a 8.394(4)
_cell_length_b 16.315(7)
_cell_length_c 11.137(6)
_cell_measurement_temperature 373(2)
_cell_measurement_theta_max 26.37
_cell_measurement_theta_min 3.10
_cell_volume 1509.7(13)
_computing_structure_refinement 'SHELXL-97 (Sheldrick, 1997)'
_computing_structure_solution 'SHELXS-97 (Sheldrick, 1990)'
_diffrn_ambient_temperature 373(2)
_diffrn_measured_fraction_theta_full 0.954
_diffrn_measured_fraction_theta_max 0.954
_diffrn_radiation_monochromator graphite
_diffrn_radiation_source 'fine-focus sealed tube'
_diffrn_radiation_type MoK\a
_diffrn_radiation_wavelength 0.71073
_diffrn_reflns_av_R_equivalents 0.1221
_diffrn_reflns_av_sigmaI/netI 0.1455
_diffrn_reflns_limit_h_max 10
_diffrn_reflns_limit_h_min -10
_diffrn_reflns_limit_k_max 20
_diffrn_reflns_limit_k_min -19
_diffrn_reflns_limit_l_max 13
_diffrn_reflns_limit_l_min -13
_diffrn_reflns_number 8505
_diffrn_reflns_theta_full 26.00
_diffrn_reflns_theta_max 26.00
_diffrn_reflns_theta_min 3.11
_exptl_absorpt_coefficient_mu 0.544
_exptl_absorpt_correction_T_max 0.9578
_exptl_absorpt_correction_T_min 0.8943
_exptl_absorpt_correction_type multi-scan
_exptl_crystal_colour 'dark red'
_exptl_crystal_density_diffrn 1.387
_exptl_crystal_density_method 'not measured'
_exptl_crystal_description block
_exptl_crystal_F_000 648
_exptl_crystal_size_max 0.21
_exptl_crystal_size_mid 0.09
_exptl_crystal_size_min 0.08
_refine_diff_density_max 1.133
_refine_diff_density_min -0.787
_refine_diff_density_rms 0.096
_refine_ls_extinction_coef 0.018(6)
_refine_ls_extinction_expression Fc^*^=kFc[1+0.001xFc^2^\l^3^/sin(2\q)]^-1/4^
_refine_ls_extinction_method SHELXL
_refine_ls_goodness_of_fit_ref 1.025
_refine_ls_hydrogen_treatment constr
_refine_ls_matrix_type full
_refine_ls_number_parameters 206
_refine_ls_number_reflns 2836
_refine_ls_number_restraints 0
_refine_ls_restrained_S_all 1.025
_refine_ls_R_factor_all 0.1183
_refine_ls_R_factor_gt 0.0815
_refine_ls_shift/su_max 0.000
_refine_ls_shift/su_mean 0.000
_refine_ls_structure_factor_coef Fsqd
_refine_ls_weighting_details 'calc w=1/[\s^2^(Fo^2^)+(0.1335P)^2^+0.0000P] where P=(Fo^2^+2Fc^2^)/3'
_refine_ls_weighting_scheme calc
_refine_ls_wR_factor_gt 0.1918
_refine_ls_wR_factor_ref 0.2444
_reflns_number_gt 1692
_reflns_number_total 2836
_reflns_threshold_expression >2sigma(I)
_cod_data_source_file ic5b00119_si_002.cif
_cod_data_source_block 1_373K
_cod_original_cell_volume 1509.6(13)
_cod_original_sg_symbol_H-M P2(1)/c
_cod_database_code 4346061

loop_
_symmetry_equiv_pos_as_xyz
'x, y, z'
'-x, y+1/2, -z+1/2'
'-x, -y, -z'
'x, -y-1/2, z-1/2'

loop_
_atom_site_label
_atom_site_type_symbol
_atom_site_fract_x
_atom_site_fract_y
_atom_site_fract_z
_atom_site_U_iso_or_equiv
_atom_site_adp_type
_atom_site_occupancy
_atom_site_symmetry_multiplicity
_atom_site_calc_flag
_atom_site_refinement_flags
Fe1 Fe 0.0000 0.5000 1.0000 0.0456(4) Uani 1 2 d S
N1 N -0.1595(5) 0.5197(2) 0.8484(3) 0.0530(10) Uani 1 1 d .
N2 N 0.1253(5) 0.45666(18) 0.8752(3) 0.0490(9) Uani 1 1 d .
N3 N 0.2690(5) 0.4169(2) 0.8696(3) 0.0547(10) Uani 1 1 d .
N4 N 0.1293(5) 0.4211(2) 0.6792(3) 0.0587(11) Uani 1 1 d .
N5 N 0.7704(5) 0.2168(2) 0.5804(4) 0.0600(11) Uani 1 1 d .
N6 N 0.9127(5) 0.1135(2) 0.5226(3) 0.0575(11) Uani 1 1 d .
C1 C -0.3052(7) 0.5569(3) 0.8407(5) 0.0696(15) Uani 1 1 d .
H1 H -0.3420 0.5722 0.9123 0.084 Uiso 1 1 calc R
C2 C -0.4017(7) 0.5733(3) 0.7322(5) 0.0829(19) Uani 1 1 d .
H2 H -0.5007 0.5991 0.7311 0.100 Uiso 1 1 calc R
C3 C -0.3477(8) 0.5504(3) 0.6251(5) 0.0792(17) Uani 1 1 d .
H3 H -0.4100 0.5608 0.5508 0.095 Uiso 1 1 calc R
C4 C -0.1985(8) 0.5114(3) 0.6299(5) 0.0746(17) Uani 1 1 d .
H4 H -0.1612 0.4951 0.5588 0.090 Uiso 1 1 calc R
C5 C -0.1072(7) 0.4972(2) 0.7413(4) 0.0539(12) Uani 1 1 d .
C6 C 0.0483(6) 0.4580(2) 0.7607(4) 0.0507(11) Uani 1 1 d .
C7 C 0.2644(6) 0.3973(2) 0.7510(4) 0.0541(11) Uani 1 1 d .
C8 C 0.3960(6) 0.3508(2) 0.7070(4) 0.0519(11) Uani 1 1 d .
C9 C 0.3659(7) 0.3016(3) 0.6033(5) 0.0706(15) Uani 1 1 d .
H9 H 0.2620 0.2986 0.5614 0.085 Uiso 1 1 calc R
C10 C 0.4883(7) 0.2572(3) 0.5618(5) 0.0739(16) Uani 1 1 d .
H10 H 0.4667 0.2251 0.4924 0.089 Uiso 1 1 calc R
C11 C 0.6403(6) 0.2611(3) 0.6237(4) 0.0576(12) Uani 1 1 d .
C12 C 0.6737(6) 0.3083(3) 0.7284(4) 0.0654(14) Uani 1 1 d .
H12 H 0.7773 0.3100 0.7709 0.078 Uiso 1 1 calc R
C13 C 0.5508(7) 0.3527(3) 0.7686(4) 0.0635(13) Uani 1 1 d .
H13 H 0.5731 0.3843 0.8384 0.076 Uiso 1 1 calc R
C14 C 0.7771(7) 0.1346(3) 0.5637(4) 0.0573(12) Uani 1 1 d .
H14 H 0.6976 0.0979 0.5789 0.069 Uiso 1 1 calc R
C15 C 0.9963(6) 0.1856(3) 0.5113(5) 0.0690(15) Uani 1 1 d .
H15 H 1.0953 0.1899 0.4834 0.083 Uiso 1 1 calc R
C16 C 0.9090(7) 0.2496(3) 0.5481(5) 0.0796(17) Uani 1 1 d .
H16 H 0.9380 0.3046 0.5507 0.096 Uiso 1 1 calc R

loop_
_atom_site_aniso_label
_atom_site_aniso_U_11
_atom_site_aniso_U_22
_atom_site_aniso_U_33
_atom_site_aniso_U_23
_atom_site_aniso_U_13
_atom_site_aniso_U_12
Fe1 0.0444(6) 0.0438(6) 0.0513(6) -0.0003(3) 0.0156(4) 0.0006(3)
N1 0.045(2) 0.0510(18) 0.066(2) -0.0030(16) 0.020(2) 0.0013(16)
N2 0.044(2) 0.048(2) 0.058(2) 0.0029(15) 0.0180(18) -0.0030(16)
N3 0.057(3) 0.0498(19) 0.059(2) 0.0013(15) 0.015(2) -0.0011(16)
N4 0.058(3) 0.064(2) 0.057(2) -0.0077(16) 0.019(2) 0.0072(18)
N5 0.056(3) 0.050(2) 0.077(3) -0.0090(17) 0.023(2) 0.0014(17)
N6 0.059(3) 0.054(2) 0.061(2) -0.0046(16) 0.014(2) -0.0035(18)
C1 0.064(4) 0.075(3) 0.070(3) -0.001(2) 0.012(3) 0.007(2)
C2 0.061(4) 0.099(4) 0.088(4) -0.003(3) 0.005(3) 0.032(3)
C3 0.069(4) 0.086(4) 0.081(4) 0.005(3) 0.004(3) 0.018(3)
C4 0.085(5) 0.079(3) 0.060(3) -0.004(2) 0.011(3) 0.006(3)
C5 0.055(3) 0.049(2) 0.060(3) -0.0045(17) 0.016(2) 0.0033(18)
C6 0.050(3) 0.052(2) 0.053(2) -0.0004(18) 0.017(2) -0.0010(19)
C7 0.050(3) 0.056(2) 0.059(3) -0.0053(19) 0.014(2) -0.001(2)
C8 0.050(3) 0.052(2) 0.056(2) -0.0042(17) 0.018(2) 0.0003(19)
C9 0.047(3) 0.086(3) 0.080(3) -0.026(3) 0.012(3) 0.003(2)
C10 0.063(4) 0.079(3) 0.081(4) -0.028(3) 0.018(3) 0.006(2)
C11 0.052(3) 0.055(2) 0.068(3) -0.005(2) 0.018(2) 0.004(2)
C12 0.053(3) 0.070(3) 0.073(3) -0.009(2) 0.011(3) 0.000(2)
C13 0.061(3) 0.068(3) 0.063(3) -0.012(2) 0.015(3) 0.007(2)
C14 0.059(3) 0.050(3) 0.067(3) -0.003(2) 0.024(2) 0.002(2)
C15 0.060(4) 0.045(3) 0.112(4) -0.008(2) 0.045(3) -0.0060(19)
C16 0.063(4) 0.051(3) 0.131(5) -0.009(3) 0.036(4) -0.007(2)

loop_
_atom_type_symbol
_atom_type_description
_atom_type_scat_dispersion_real
_atom_type_scat_dispersion_imag
_atom_type_scat_source
C C 0.0033 0.0016 'International Tables Vol C Tables 4.2.6.8 and 6.1.1.4'
H H 0.0000 0.0000 'International Tables Vol C Tables 4.2.6.8 and 6.1.1.4'
N N 0.0061 0.0033 'International Tables Vol C Tables 4.2.6.8 and 6.1.1.4'
Fe Fe 0.3463 0.8444 'International Tables Vol C Tables 4.2.6.8 and 6.1.1.4'

loop_
_geom_angle_atom_site_label_1
_geom_angle_atom_site_label_2
_geom_angle_atom_site_label_3
_geom_angle
_geom_angle_site_symmetry_1
_geom_angle_site_symmetry_3
N2 Fe1 N2 180.000(1) 3_567 .
N2 Fe1 N6 89.89(16) 3_567 2_656
N2 Fe1 N6 90.11(16) . 2_656
N2 Fe1 N6 90.11(16) 3_567 4_466
N2 Fe1 N6 89.89(16) . 4_466
N6 Fe1 N6 180.000(1) 2_656 4_466
N2 Fe1 N1 79.99(16) 3_567 3_567
N2 Fe1 N1 100.01(16) . 3_567
N6 Fe1 N1 92.35(14) 2_656 3_567
N6 Fe1 N1 87.65(14) 4_466 3_567
N2 Fe1 N1 100.01(16) 3_567 .
N2 Fe1 N1 79.99(16) . .
N6 Fe1 N1 87.65(14) 2_656 .
N6 Fe1 N1 92.35(14) 4_466 .
N1 Fe1 N1 180.000(1) 3_567 .
C1 N1 C5 117.4(4) . .
C1 N1 Fe1 127.3(3) . .
C5 N1 Fe1 115.1(3) . .
C6 N2 N3 105.7(3) . .
C6 N2 Fe1 115.2(3) . .
N3 N2 Fe1 138.8(3) . .
C7 N3 N2 104.6(3) . .
C7 N4 C6 101.1(4) . .
C14 N5 C16 107.2(4) . .
C14 N5 C11 125.9(4) . .
C16 N5 C11 126.9(4) . .
C14 N6 C15 106.3(4) . .
C14 N6 Fe1 128.5(3) . 2_646
C15 N6 Fe1 124.7(4) . 2_646
N1 C1 C2 123.6(5) . .
N1 C1 H1 118.2 . .
C2 C1 H1 118.2 . .
C1 C2 C3 118.5(5) . .
C1 C2 H2 120.8 . .
C3 C2 H2 120.8 . .
C2 C3 C4 119.4(5) . .
C2 C3 H3 120.3 . .
C4 C3 H3 120.3 . .
C5 C4 C3 119.3(6) . .
C5 C4 H4 120.3 . .
C3 C4 H4 120.3 . .
N1 C5 C4 121.9(5) . .
N1 C5 C6 112.5(4) . .
C4 C5 C6 125.7(5) . .
N2 C6 N4 114.2(4) . .
N2 C6 C5 116.9(4) . .
N4 C6 C5 129.0(4) . .
N4 C7 N3 114.5(5) . .
N4 C7 C8 123.8(4) . .
N3 C7 C8 121.7(4) . .
C13 C8 C9 118.0(4) . .
C13 C8 C7 121.2(4) . .
C9 C8 C7 120.8(4) . .
C10 C9 C8 121.2(4) . .
C10 C9 H9 119.4 . .
C8 C9 H9 119.4 . .
C11 C10 C9 119.4(5) . .
C11 C10 H10 120.3 . .
C9 C10 H10 120.3 . .
C10 C11 C12 120.8(5) . .
C10 C11 N5 120.3(4) . .
C12 C11 N5 118.9(4) . .
C13 C12 C11 119.3(4) . .
C13 C12 H12 120.3 . .
C11 C12 H12 120.3 . .
C8 C13 C12 121.3(4) . .
C8 C13 H13 119.4 . .
C12 C13 H13 119.4 . .
N6 C14 N5 110.9(4) . .
N6 C14 H14 124.6 . .
N5 C14 H14 124.6 . .
C16 C15 N6 108.6(5) . .
C16 C15 H15 125.7 . .
N6 C15 H15 125.7 . .
C15 C16 N5 106.9(4) . .
C15 C16 H16 126.5 . .
N5 C16 H16 126.5 . .

loop_
_geom_bond_atom_site_label_1
_geom_bond_atom_site_label_2
_geom_bond_distance
_geom_bond_site_symmetry_2
Fe1 N2 1.988(4) 3_567
Fe1 N2 1.988(4) .
Fe1 N6 2.021(4) 2_656
Fe1 N6 2.021(4) 4_466
Fe1 N1 2.026(4) 3_567
Fe1 N1 2.026(4) .
N1 C1 1.357(6) .
N1 C5 1.378(7) .
N2 C6 1.346(5) .
N2 N3 1.379(5) .
N3 C7 1.354(6) .
N4 C7 1.348(6) .
N4 C6 1.350(6) .
N5 C14 1.357(5) .
N5 C16 1.373(7) .
N5 C11 1.448(6) .
N6 C14 1.331(6) .
N6 C15 1.384(6) .
N6 Fe1 2.021(4) 2_646
C1 C2 1.382(7) .
C1 H1 0.9300 .
C2 C3 1.387(9) .
C2 H2 0.9300 .
C3 C4 1.399(8) .
C3 H3 0.9300 .
C4 C5 1.383(7) .
C4 H4 0.9300 .
C5 C6 1.441(7) .
C7 C8 1.479(7) .
C8 C13 1.381(7) .
C8 C9 1.400(6) .
C9 C10 1.389(7) .
C9 H9 0.9300 .
C10 C11 1.363(7) .
C10 H10 0.9300 .
C11 C12 1.392(6) .
C12 C13 1.386(7) .
C12 H12 0.9300 .
C13 H13 0.9300 .
C14 H14 0.9300 .
C15 C16 1.371(7) .
C15 H15 0.9300 .
C16 H16 0.9300 .

loop_
_geom_hbond_atom_site_label_D
_geom_hbond_atom_site_label_H
_geom_hbond_atom_site_label_A
_geom_hbond_distance_DH
_geom_hbond_distance_HA
_geom_hbond_distance_DA
_geom_hbond_angle_DHA
_geom_hbond_site_symmetry_A
C16 H16 N4 0.93 2.75 3.551(6) 144.4 1_655

loop_
_geom_torsion_atom_site_label_1
_geom_torsion_atom_site_label_2
_geom_torsion_atom_site_label_3
_geom_torsion_atom_site_label_4
_geom_torsion
_geom_torsion_site_symmetry_1
N2 Fe1 N1 C1 3.4(4) 3_567
N2 Fe1 N1 C1 -176.6(4) .
N6 Fe1 N1 C1 -86.1(4) 2_656
N6 Fe1 N1 C1 93.9(4) 4_466
N1 Fe1 N1 C1 90(100) 3_567
N2 Fe1 N1 C5 178.7(3) 3_567
N2 Fe1 N1 C5 -1.3(3) .
N6 Fe1 N1 C5 89.3(3) 2_656
N6 Fe1 N1 C5 -90.7(3) 4_466
N1 Fe1 N1 C5 -94(100) 3_567
N2 Fe1 N2 C6 67(100) 3_567
N6 Fe1 N2 C6 -90.0(3) 2_656
N6 Fe1 N2 C6 90.0(3) 4_466
N1 Fe1 N2 C6 177.6(3) 3_567
N1 Fe1 N2 C6 -2.4(3) .
N2 Fe1 N2 N3 -105(100) 3_567
N6 Fe1 N2 N3 97.8(4) 2_656
N6 Fe1 N2 N3 -82.2(4) 4_466
N1 Fe1 N2 N3 5.4(4) 3_567
N1 Fe1 N2 N3 -174.6(4) .
C6 N2 N3 C7 -0.5(4) .
Fe1 N2 N3 C7 172.2(3) .
C5 N1 C1 C2 -0.2(7) .
Fe1 N1 C1 C2 175.0(4) .
N1 C1 C2 C3 0.2(9) .
C1 C2 C3 C4 0.2(9) .
C2 C3 C4 C5 -0.6(9) .
C1 N1 C5 C4 -0.2(7) .
Fe1 N1 C5 C4 -176.0(3) .
C1 N1 C5 C6 -179.8(4) .
Fe1 N1 C5 C6 4.4(5) .
C3 C4 C5 N1 0.6(8) .
C3 C4 C5 C6 -179.8(5) .
N3 N2 C6 N4 0.9(5) .
Fe1 N2 C6 N4 -173.9(3) .
N3 N2 C6 C5 -179.7(4) .
Fe1 N2 C6 C5 5.6(5) .
C7 N4 C6 N2 -0.8(5) .
C7 N4 C6 C5 179.8(4) .
N1 C5 C6 N2 -6.5(6) .
C4 C5 C6 N2 173.9(4) .
N1 C5 C6 N4 172.8(4) .
C4 C5 C6 N4 -6.8(8) .
C6 N4 C7 N3 0.5(5) .
C6 N4 C7 C8 178.3(4) .
N2 N3 C7 N4 0.0(5) .
N2 N3 C7 C8 -177.9(4) .
N4 C7 C8 C13 156.7(5) .
N3 C7 C8 C13 -25.6(7) .
N4 C7 C8 C9 -25.2(7) .
N3 C7 C8 C9 152.5(4) .
C13 C8 C9 C10 -1.3(8) .
C7 C8 C9 C10 -179.5(5) .
C8 C9 C10 C11 0.6(9) .
C9 C10 C11 C12 0.6(8) .
C9 C10 C11 N5 -178.5(5) .
C14 N5 C11 C10 -59.3(7) .
C16 N5 C11 C10 120.4(6) .
C14 N5 C11 C12 121.6(5) .
C16 N5 C11 C12 -58.8(7) .
C10 C11 C12 C13 -1.0(8) .
N5 C11 C12 C13 178.2(4) .
C9 C8 C13 C12 1.0(8) .
C7 C8 C13 C12 179.1(4) .
C11 C12 C13 C8 0.2(8) .
C15 N6 C14 N5 -0.6(5) .
Fe1 N6 C14 N5 172.2(3) 2_646
C16 N5 C14 N6 0.0(5) .
C11 N5 C14 N6 179.8(4) .
C14 N6 C15 C16 0.9(5) .
Fe1 N6 C15 C16 -172.2(3) 2_646
N6 C15 C16 N5 -0.9(6) .
C14 N5 C16 C15 0.5(6) .
C11 N5 C16 C15 -179.2(4) .
